data_7701552
loop_
_publ_author_name
'Sch\"uler, Philipp'
'G\"orls, Helmar'
'Westerhausen, Matthias'
'Krieck, Sven'

_publ_section_title
;
 Bis(trimethylsilyl)amide complexes of s-block metals with bidentate ether
 and amine ligands.
;
_journal_issue 24
_journal_name_full 'Dalton transactions (Cambridge, England : 2003)'
_journal_page_first 8966
_journal_page_last 8975
_journal_paper_doi 10.1039/c9dt01426h
_journal_volume 48
_journal_year 2019
_chemical_formula_moiety 'C18 H52 Mg N4 Si4'
_chemical_formula_sum 'C18 H52 Mg N4 Si4'
_chemical_formula_weight 461.31
_space_group_IT_number 14
_space_group_name_Hall '-P 2yn'
_space_group_name_H-M_alt 'P 1 21/n 1'
_symmetry_cell_setting monoclinic
_symmetry_space_group_name_Hall '-P 2yn'
_symmetry_space_group_name_H-M 'P 1 21/n 1'
_atom_sites_solution_hydrogens geom
_atom_sites_solution_primary direct
_atom_sites_solution_secondary difmap
_audit_creation_method SHELXL-97
_audit_update_record
;
2019-04-01 deposited with the CCDC.	2019-05-10 downloaded from the CCDC.
;
_cell_angle_alpha 90
_cell_angle_beta 102.331(1)
_cell_angle_gamma 90
_cell_formula_units_Z 4
_cell_length_a 8.6988(2)
_cell_length_b 17.5010(4)
_cell_length_c 19.7454(3)
_cell_measurement_reflns_used 21032
_cell_measurement_temperature 133(2)
_cell_measurement_theta_max 27.48
_cell_measurement_theta_min 1.57
_cell_volume 2936.65(11)
_computing_cell_refinement DENZO
_computing_data_collection COLLECT
_computing_data_reduction DENZO
_computing_molecular_graphics SHELXTL/PC
_computing_publication_material SHELXL-97
_computing_structure_refinement 'SHELXL-97 (Sheldrick, 2008)'
_computing_structure_solution 'SHELXS-97 (Sheldrick, 2008)'
_diffrn_ambient_temperature 133(2)
_diffrn_measured_fraction_theta_full 0.996
_diffrn_measured_fraction_theta_max 0.996
_diffrn_measurement_device_type KappaCCD
_diffrn_measurement_method 'phi- + omega-scan'
_diffrn_radiation_monochromator graphite
_diffrn_radiation_source 'fine-focus sealed tube'
_diffrn_radiation_type MoK\a
_diffrn_radiation_wavelength 0.71073
_diffrn_reflns_av_R_equivalents 0.0365
_diffrn_reflns_av_sigmaI/netI 0.0302
_diffrn_reflns_limit_h_max 11
_diffrn_reflns_limit_h_min -11
_diffrn_reflns_limit_k_max 22
_diffrn_reflns_limit_k_min -22
_diffrn_reflns_limit_l_max 24
_diffrn_reflns_limit_l_min -25
_diffrn_reflns_number 21032
_diffrn_reflns_theta_full 27.48
_diffrn_reflns_theta_max 27.48
_diffrn_reflns_theta_min 1.57
_exptl_absorpt_coefficient_mu 0.235
_exptl_absorpt_correction_T_max 0.7456
_exptl_absorpt_correction_T_min 0.7122
_exptl_absorpt_correction_type multi-scan
_exptl_absorpt_process_details 'SADABS, Bruker-AXS, 2002'
_exptl_crystal_colour colourless
_exptl_crystal_density_diffrn 1.043
_exptl_crystal_density_method 'not measured'
_exptl_crystal_description prism
_exptl_crystal_F_000 1024
_exptl_crystal_size_max 0.134
_exptl_crystal_size_mid 0.122
_exptl_crystal_size_min 0.112
_refine_diff_density_max 0.318
_refine_diff_density_min -0.221
_refine_diff_density_rms 0.047
_refine_ls_extinction_method none
_refine_ls_goodness_of_fit_ref 1.076
_refine_ls_hydrogen_treatment constr
_refine_ls_matrix_type full
_refine_ls_number_parameters 260
_refine_ls_number_reflns 6711
_refine_ls_number_restraints 0
_refine_ls_restrained_S_all 1.076
_refine_ls_R_factor_all 0.0432
_refine_ls_R_factor_gt 0.0361
_refine_ls_shift/su_max 0.001
_refine_ls_shift/su_mean 0.000
_refine_ls_structure_factor_coef Fsqd
_refine_ls_weighting_details 'calc w=1/[\s^2^(Fo^2^)+(0.0297P)^2^+1.6975P] where P=(Fo^2^+2Fc^2^)/3'
_refine_ls_weighting_scheme calc
_refine_ls_wR_factor_gt 0.0845
_refine_ls_wR_factor_ref 0.0883
_reflns_number_gt 5868
_reflns_number_total 6711
_reflns_threshold_expression >2sigma(I)
_cod_data_source_file c9dt01426h2.cif
_cod_data_source_block FO6451
_cod_original_sg_symbol_H-M 'P 21/n'
_cod_database_code 7701552

loop_
_symmetry_equiv_pos_as_xyz
'x, y, z'
'-x+1/2, y+1/2, -z+1/2'
'-x, -y, -z'
'x-1/2, -y-1/2, z-1/2'

loop_
_atom_site_label
_atom_site_type_symbol
_atom_site_fract_x
_atom_site_fract_y
_atom_site_fract_z
_atom_site_U_iso_or_equiv
_atom_site_adp_type
_atom_site_occupancy
_atom_site_symmetry_multiplicity
_atom_site_calc_flag
_atom_site_refinement_flags
Si1 Si 0.76374(5) 0.40482(3) 0.39586(2) 0.02097(10) Uani 1 1 d .
Si2 Si 0.45461(5) 0.32932(2) 0.35558(2) 0.01922(10) Uani 1 1 d .
Si3 Si 0.58935(5) 0.33164(2) 0.13780(2) 0.01684(9) Uani 1 1 d .
Si4 Si 0.25830(5) 0.38258(2) 0.11116(2) 0.01705(9) Uani 1 1 d .
Mg1 Mg 0.51422(5) 0.45282(3) 0.24775(2) 0.01409(11) Uani 1 1 d .
N1 N 0.58499(14) 0.39688(7) 0.34007(6) 0.0165(2) Uani 1 1 d .
N2 N 0.44500(14) 0.38662(7) 0.16061(6) 0.0151(2) Uani 1 1 d .
N3 N 0.40883(15) 0.56253(7) 0.29145(7) 0.0199(3) Uani 1 1 d .
N4 N 0.62192(14) 0.55080(7) 0.19593(6) 0.0185(3) Uani 1 1 d .
C1 C 0.90068(19) 0.47094(10) 0.36221(9) 0.0280(4) Uani 1 1 d .
H1A H 0.9177 0.4517 0.3178 0.042 Uiso 1 1 calc R
H1B H 1.0016 0.4734 0.3956 0.042 Uiso 1 1 calc R
H1C H 0.8541 0.5221 0.3557 0.042 Uiso 1 1 calc R
C2 C 0.7572(2) 0.44419(12) 0.48445(9) 0.0391(5) Uani 1 1 d .
H2A H 0.7189 0.4970 0.4798 0.059 Uiso 1 1 calc R
H2B H 0.8631 0.4430 0.5140 0.059 Uiso 1 1 calc R
H2C H 0.6863 0.4129 0.5054 0.059 Uiso 1 1 calc R
C3 C 0.8752(2) 0.31194(10) 0.41279(9) 0.0325(4) Uani 1 1 d .
H3A H 0.8959 0.2921 0.3692 0.049 Uiso 1 1 calc R
H3B H 0.8123 0.2748 0.4323 0.049 Uiso 1 1 calc R
H3C H 0.9752 0.3207 0.4457 0.049 Uiso 1 1 calc R
C4 C 0.4517(3) 0.31386(14) 0.44973(10) 0.0467(5) Uani 1 1 d .
H4A H 0.3726 0.2752 0.4536 0.070 Uiso 1 1 calc R
H4B H 0.4255 0.3620 0.4700 0.070 Uiso 1 1 calc R
H4C H 0.5555 0.2964 0.4746 0.070 Uiso 1 1 calc R
C5 C 0.4888(2) 0.23282(10) 0.32008(12) 0.0413(5) Uani 1 1 d .
H5A H 0.4178 0.1955 0.3343 0.062 Uiso 1 1 calc R
H5B H 0.5981 0.2173 0.3381 0.062 Uiso 1 1 calc R
H5C H 0.4683 0.2353 0.2694 0.062 Uiso 1 1 calc R
C6 C 0.24648(19) 0.35575(11) 0.31513(9) 0.0311(4) Uani 1 1 d .
H6A H 0.1781 0.3113 0.3155 0.047 Uiso 1 1 calc R
H6B H 0.2403 0.3723 0.2672 0.047 Uiso 1 1 calc R
H6C H 0.2122 0.3975 0.3415 0.047 Uiso 1 1 calc R
C7 C 0.77038(18) 0.32752(9) 0.20924(8) 0.0230(3) Uani 1 1 d .
H7A H 0.8490 0.2945 0.1952 0.035 Uiso 1 1 calc R
H7B H 0.7429 0.3069 0.2513 0.035 Uiso 1 1 calc R
H7C H 0.8137 0.3791 0.2186 0.035 Uiso 1 1 calc R
C8 C 0.5355(2) 0.22850(9) 0.11739(9) 0.0291(4) Uani 1 1 d .
H8A H 0.6259 0.2015 0.1064 0.044 Uiso 1 1 calc R
H8B H 0.4465 0.2259 0.0775 0.044 Uiso 1 1 calc R
H8C H 0.5060 0.2045 0.1576 0.044 Uiso 1 1 calc R
C9 C 0.65898(19) 0.36587(10) 0.05844(8) 0.0276(4) Uani 1 1 d .
H9A H 0.7455 0.3333 0.0509 0.041 Uiso 1 1 calc R
H9B H 0.6957 0.4188 0.0655 0.041 Uiso 1 1 calc R
H9C H 0.5718 0.3632 0.0178 0.041 Uiso 1 1 calc R
C10 C 0.1523(2) 0.29120(10) 0.12286(9) 0.0300(4) Uani 1 1 d .
H10A H 0.1534 0.2838 0.1722 0.045 Uiso 1 1 calc R
H10B H 0.2052 0.2481 0.1058 0.045 Uiso 1 1 calc R
H10C H 0.0433 0.2942 0.0967 0.045 Uiso 1 1 calc R
C11 C 0.12663(19) 0.46053(10) 0.13214(9) 0.0281(4) Uani 1 1 d .
H11A H 0.1735 0.5104 0.1266 0.042 Uiso 1 1 calc R
H11B H 0.1146 0.4548 0.1801 0.042 Uiso 1 1 calc R
H11C H 0.0232 0.4570 0.1007 0.042 Uiso 1 1 calc R
C12 C 0.2454(2) 0.39231(11) 0.01506(8) 0.0294(4) Uani 1 1 d .
H12A H 0.2930 0.4409 0.0056 0.044 Uiso 1 1 calc R
H12B H 0.1348 0.3912 -0.0093 0.044 Uiso 1 1 calc R
H12C H 0.3019 0.3499 -0.0011 0.044 Uiso 1 1 calc R
C13 C 0.4502(2) 0.62968(9) 0.25298(9) 0.0259(3) Uani 1 1 d .
H13A H 0.4480 0.6763 0.2811 0.031 Uiso 1 1 calc R
H13B H 0.3708 0.6357 0.2092 0.031 Uiso 1 1 calc R
C14 C 0.6120(2) 0.62126(9) 0.23656(9) 0.0254(3) Uani 1 1 d .
H14A H 0.6342 0.6663 0.2098 0.031 Uiso 1 1 calc R
H14B H 0.6925 0.6194 0.2803 0.031 Uiso 1 1 calc R
C15 C 0.78615(18) 0.54290(9) 0.18678(9) 0.0261(3) Uani 1 1 d .
H15A H 0.8125 0.5865 0.1603 0.039 Uiso 1 1 calc R
H15B H 0.7963 0.4955 0.1617 0.039 Uiso 1 1 calc R
H15C H 0.8581 0.5415 0.2323 0.039 Uiso 1 1 calc R
C16 C 0.52127(19) 0.56014(9) 0.12544(8) 0.0242(3) Uani 1 1 d .
H16A H 0.5505 0.6073 0.1045 0.036 Uiso 1 1 calc R
H16B H 0.4106 0.5630 0.1288 0.036 Uiso 1 1 calc R
H16C H 0.5363 0.5164 0.0966 0.036 Uiso 1 1 calc R
C17 C 0.23834(19) 0.56745(10) 0.29137(10) 0.0309(4) Uani 1 1 d .
H17A H 0.2169 0.6154 0.3133 0.046 Uiso 1 1 calc R
H17B H 0.2082 0.5242 0.3173 0.046 Uiso 1 1 calc R
H17C H 0.1775 0.5660 0.2435 0.046 Uiso 1 1 calc R
C18 C 0.4932(2) 0.56877(10) 0.36503(8) 0.0280(4) Uani 1 1 d .
H18A H 0.4635 0.6166 0.3847 0.042 Uiso 1 1 calc R
H18B H 0.6070 0.5684 0.3676 0.042 Uiso 1 1 calc R
H18C H 0.4648 0.5254 0.3913 0.042 Uiso 1 1 calc R

loop_
_atom_site_aniso_label
_atom_site_aniso_U_11
_atom_site_aniso_U_22
_atom_site_aniso_U_33
_atom_site_aniso_U_23
_atom_site_aniso_U_13
_atom_site_aniso_U_12
Si1 0.0210(2) 0.0255(2) 0.0146(2) -0.00177(16) -0.00024(15) 0.00066(16)
Si2 0.0223(2) 0.0184(2) 0.0175(2) 0.00301(16) 0.00562(16) 0.00013(16)
Si3 0.0187(2) 0.01729(19) 0.01476(19) -0.00218(15) 0.00401(15) 0.00114(15)
Si4 0.01599(19) 0.0194(2) 0.01556(19) -0.00008(15) 0.00284(15) -0.00192(15)
Mg1 0.0158(2) 0.0128(2) 0.0139(2) -0.00032(17) 0.00363(17) -0.00010(17)
N1 0.0188(6) 0.0164(6) 0.0135(6) 0.0002(5) 0.0021(5) 0.0007(5)
N2 0.0163(6) 0.0148(5) 0.0146(6) -0.0010(4) 0.0043(4) 0.0000(4)
N3 0.0230(6) 0.0169(6) 0.0219(6) -0.0007(5) 0.0097(5) 0.0019(5)
N4 0.0209(6) 0.0158(6) 0.0206(6) -0.0009(5) 0.0081(5) -0.0013(5)
C1 0.0218(8) 0.0305(9) 0.0295(9) -0.0055(7) 0.0007(6) -0.0029(7)
C2 0.0387(10) 0.0567(13) 0.0190(8) -0.0092(8) -0.0001(7) -0.0045(9)
C3 0.0289(9) 0.0369(10) 0.0275(9) 0.0078(8) -0.0032(7) 0.0071(7)
C4 0.0503(12) 0.0648(14) 0.0255(9) 0.0138(9) 0.0091(8) -0.0166(11)
C5 0.0404(11) 0.0189(8) 0.0690(14) -0.0047(9) 0.0218(10) -0.0039(8)
C6 0.0217(8) 0.0356(9) 0.0370(10) 0.0068(8) 0.0085(7) -0.0015(7)
C7 0.0210(8) 0.0248(8) 0.0227(8) -0.0010(6) 0.0034(6) 0.0049(6)
C8 0.0345(9) 0.0211(8) 0.0318(9) -0.0090(7) 0.0070(7) 0.0017(7)
C9 0.0264(8) 0.0381(10) 0.0205(8) 0.0001(7) 0.0099(6) 0.0054(7)
C10 0.0258(8) 0.0289(9) 0.0352(9) -0.0016(7) 0.0058(7) -0.0101(7)
C11 0.0201(8) 0.0313(9) 0.0326(9) -0.0004(7) 0.0051(6) 0.0032(6)
C12 0.0270(8) 0.0417(10) 0.0179(8) 0.0028(7) 0.0012(6) 0.0005(7)
C13 0.0358(9) 0.0145(7) 0.0306(9) 0.0010(6) 0.0143(7) 0.0040(6)
C14 0.0342(9) 0.0146(7) 0.0310(9) -0.0042(6) 0.0147(7) -0.0060(6)
C15 0.0234(8) 0.0244(8) 0.0339(9) 0.0022(7) 0.0136(7) -0.0018(6)
C16 0.0297(8) 0.0220(8) 0.0215(8) 0.0056(6) 0.0068(6) -0.0019(6)
C17 0.0257(8) 0.0274(8) 0.0430(10) -0.0055(7) 0.0153(7) 0.0054(7)
C18 0.0376(9) 0.0248(8) 0.0224(8) -0.0064(7) 0.0087(7) 0.0054(7)

loop_
_atom_type_symbol
_atom_type_description
_atom_type_scat_dispersion_real
_atom_type_scat_dispersion_imag
_atom_type_scat_source
C C 0.0033 0.0016 'International Tables Vol C Tables 4.2.6.8 and 6.1.1.4'
H H 0.0000 0.0000 'International Tables Vol C Tables 4.2.6.8 and 6.1.1.4'
N N 0.0061 0.0033 'International Tables Vol C Tables 4.2.6.8 and 6.1.1.4'
Mg Mg 0.0486 0.0363 'International Tables Vol C Tables 4.2.6.8 and 6.1.1.4'
Si Si 0.0817 0.0704 'International Tables Vol C Tables 4.2.6.8 and 6.1.1.4'

loop_
_geom_angle_atom_site_label_1
_geom_angle_atom_site_label_2
_geom_angle_atom_site_label_3
_geom_angle
N1 Si1 C1 112.34(7)
N1 Si1 C3 114.01(7)
C1 Si1 C3 104.64(8)
N1 Si1 C2 115.02(8)
C1 Si1 C2 104.41(8)
C3 Si1 C2 105.41(9)
N1 Si2 C6 111.73(7)
N1 Si2 C5 113.02(7)
C6 Si2 C5 106.18(9)
N1 Si2 C4 115.16(8)
C6 Si2 C4 103.92(9)
C5 Si2 C4 106.02(10)
N1 Si2 Mg1 36.34(4)
C6 Si2 Mg1 79.99(5)
C5 Si2 Mg1 107.61(7)
C4 Si2 Mg1 143.46(8)
N2 Si3 C7 111.56(6)
N2 Si3 C8 115.47(7)
C7 Si3 C8 104.72(8)
N2 Si3 C9 114.89(7)
C7 Si3 C9 105.58(7)
C8 Si3 C9 103.57(8)
N2 Si3 Mg1 35.30(4)
C7 Si3 Mg1 77.05(5)
C8 Si3 Mg1 134.54(6)
C9 Si3 Mg1 119.95(6)
N2 Si4 C11 113.13(7)
N2 Si4 C12 114.62(7)
C11 Si4 C12 104.36(8)
N2 Si4 C10 113.28(7)
C11 Si4 C10 104.55(8)
C12 Si4 C10 105.95(8)
N1 Mg1 N2 117.07(5)
N1 Mg1 N4 132.91(5)
N2 Mg1 N4 97.03(5)
N1 Mg1 N3 97.45(5)
N2 Mg1 N3 134.04(5)
N4 Mg1 N3 77.50(5)
N1 Mg1 Si2 29.73(4)
N2 Mg1 Si2 96.77(4)
N4 Mg1 Si2 162.56(4)
N3 Mg1 Si2 100.22(3)
N1 Mg1 Si3 102.78(4)
N2 Mg1 Si3 28.87(3)
N4 Mg1 Si3 91.76(3)
N3 Mg1 Si3 159.28(4)
Si2 Mg1 Si3 95.202(16)
Si1 N1 Si2 119.18(7)
Si1 N1 Mg1 126.53(7)
Si2 N1 Mg1 113.93(6)
Si4 N2 Si3 119.09(7)
Si4 N2 Mg1 125.08(6)
Si3 N2 Mg1 115.83(6)
C13 N3 C17 107.74(12)
C13 N3 C18 108.61(13)
C17 N3 C18 106.34(12)
C13 N3 Mg1 107.47(9)
C17 N3 Mg1 120.71(10)
C18 N3 Mg1 105.50(9)
C14 N4 C15 108.18(12)
C14 N4 C16 108.91(12)
C15 N4 C16 106.63(12)
C14 N4 Mg1 107.65(9)
C15 N4 Mg1 118.65(9)
C16 N4 Mg1 106.53(9)
Si1 C1 H1A 109.5
Si1 C1 H1B 109.5
H1A C1 H1B 109.5
Si1 C1 H1C 109.5
H1A C1 H1C 109.5
H1B C1 H1C 109.5
Si1 C2 H2A 109.5
Si1 C2 H2B 109.5
H2A C2 H2B 109.5
Si1 C2 H2C 109.5
H2A C2 H2C 109.5
H2B C2 H2C 109.5
Si1 C3 H3A 109.5
Si1 C3 H3B 109.5
H3A C3 H3B 109.5
Si1 C3 H3C 109.5
H3A C3 H3C 109.5
H3B C3 H3C 109.5
Si2 C4 H4A 109.5
Si2 C4 H4B 109.5
H4A C4 H4B 109.5
Si2 C4 H4C 109.5
H4A C4 H4C 109.5
H4B C4 H4C 109.5
Si2 C5 H5A 109.5
Si2 C5 H5B 109.5
H5A C5 H5B 109.5
Si2 C5 H5C 109.5
H5A C5 H5C 109.5
H5B C5 H5C 109.5
Si2 C6 H6A 109.5
Si2 C6 H6B 109.5
H6A C6 H6B 109.5
Si2 C6 H6C 109.5
H6A C6 H6C 109.5
H6B C6 H6C 109.5
Si3 C7 H7A 109.5
Si3 C7 H7B 109.5
H7A C7 H7B 109.5
Si3 C7 H7C 109.5
H7A C7 H7C 109.5
H7B C7 H7C 109.5
Si3 C8 H8A 109.5
Si3 C8 H8B 109.5
H8A C8 H8B 109.5
Si3 C8 H8C 109.5
H8A C8 H8C 109.5
H8B C8 H8C 109.5
Si3 C9 H9A 109.5
Si3 C9 H9B 109.5
H9A C9 H9B 109.5
Si3 C9 H9C 109.5
H9A C9 H9C 109.5
H9B C9 H9C 109.5
Si4 C10 H10A 109.5
Si4 C10 H10B 109.5
H10A C10 H10B 109.5
Si4 C10 H10C 109.5
H10A C10 H10C 109.5
H10B C10 H10C 109.5
Si4 C11 H11A 109.5
Si4 C11 H11B 109.5
H11A C11 H11B 109.5
Si4 C11 H11C 109.5
H11A C11 H11C 109.5
H11B C11 H11C 109.5
Si4 C12 H12A 109.5
Si4 C12 H12B 109.5
H12A C12 H12B 109.5
Si4 C12 H12C 109.5
H12A C12 H12C 109.5
H12B C12 H12C 109.5
N3 C13 C14 111.70(13)
N3 C13 H13A 109.3
C14 C13 H13A 109.3
N3 C13 H13B 109.3
C14 C13 H13B 109.3
H13A C13 H13B 107.9
N4 C14 C13 111.10(13)
N4 C14 H14A 109.4
C13 C14 H14A 109.4
N4 C14 H14B 109.4
C13 C14 H14B 109.4
H14A C14 H14B 108.0
N4 C15 H15A 109.5
N4 C15 H15B 109.5
H15A C15 H15B 109.5
N4 C15 H15C 109.5
H15A C15 H15C 109.5
H15B C15 H15C 109.5
N4 C16 H16A 109.5
N4 C16 H16B 109.5
H16A C16 H16B 109.5
N4 C16 H16C 109.5
H16A C16 H16C 109.5
H16B C16 H16C 109.5
N3 C17 H17A 109.5
N3 C17 H17B 109.5
H17A C17 H17B 109.5
N3 C17 H17C 109.5
H17A C17 H17C 109.5
H17B C17 H17C 109.5
N3 C18 H18A 109.5
N3 C18 H18B 109.5
H18A C18 H18B 109.5
N3 C18 H18C 109.5
H18A C18 H18C 109.5
H18B C18 H18C 109.5

loop_
_geom_bond_atom_site_label_1
_geom_bond_atom_site_label_2
_geom_bond_distance
Si1 N1 1.7085(13)
Si1 C1 1.8808(17)
Si1 C3 1.8854(18)
Si1 C2 1.8921(18)
Si2 N1 1.7108(13)
Si2 C6 1.8740(17)
Si2 C5 1.8765(18)
Si2 C4 1.8840(18)
Si2 Mg1 3.1537(6)
Si3 N2 1.7167(12)
Si3 C7 1.8778(16)
Si3 C8 1.8866(16)
Si3 C9 1.8939(16)
Si3 Mg1 3.2006(6)
Si4 N2 1.7085(12)
Si4 C11 1.8834(17)
Si4 C12 1.8844(16)
Si4 C10 1.8847(17)
Mg1 N1 2.0447(12)
Mg1 N2 2.0548(12)
Mg1 N4 2.2966(13)
Mg1 N3 2.3685(13)
N3 C13 1.4848(19)
N3 C17 1.485(2)
N3 C18 1.485(2)
N4 C14 1.4838(19)
N4 C15 1.4841(19)
N4 C16 1.487(2)
C1 H1A 0.9800
C1 H1B 0.9800
C1 H1C 0.9800
C2 H2A 0.9800
C2 H2B 0.9800
C2 H2C 0.9800
C3 H3A 0.9800
C3 H3B 0.9800
C3 H3C 0.9800
C4 H4A 0.9800
C4 H4B 0.9800
C4 H4C 0.9800
C5 H5A 0.9800
C5 H5B 0.9800
C5 H5C 0.9800
C6 H6A 0.9800
C6 H6B 0.9800
C6 H6C 0.9800
C7 H7A 0.9800
C7 H7B 0.9800
C7 H7C 0.9800
C8 H8A 0.9800
C8 H8B 0.9800
C8 H8C 0.9800
C9 H9A 0.9800
C9 H9B 0.9800
C9 H9C 0.9800
C10 H10A 0.9800
C10 H10B 0.9800
C10 H10C 0.9800
C11 H11A 0.9800
C11 H11B 0.9800
C11 H11C 0.9800
C12 H12A 0.9800
C12 H12B 0.9800
C12 H12C 0.9800
C13 C14 1.517(2)
C13 H13A 0.9900
C13 H13B 0.9900
C14 H14A 0.9900
C14 H14B 0.9900
C15 H15A 0.9800
C15 H15B 0.9800
C15 H15C 0.9800
C16 H16A 0.9800
C16 H16B 0.9800
C16 H16C 0.9800
C17 H17A 0.9800
C17 H17B 0.9800
C17 H17C 0.9800
C18 H18A 0.9800
C18 H18B 0.9800
C18 H18C 0.9800
